data_1531421
loop_
_publ_author_name
'Herrmann, M.'
'Kurama, S.'
'Mandal, H.'

_publ_section_title
;
 Investigation of the phase composition and stability of the alpha-(Si Al
 O N)s by the Rietveld method
;
_journal_name_full 'Journal of the European Ceramic Society'
_journal_page_first 2997
_journal_page_last 3005
_journal_volume 22
_journal_year 2002
_chemical_formula_sum 'Al2.17 N14.85 Nd0.34 O1.15 Si9.83'
_chemical_name_systematic '(Nd0.34 Si9.83 Al2.17) O1.15 N14.85'
_space_group_IT_number 159
_symmetry_space_group_name_Hall 'P 3 -2c'
_symmetry_space_group_name_H-M 'P 3 1 c'
_cell_angle_alpha 90
_cell_angle_beta 90
_cell_angle_gamma 120
_cell_formula_units_Z 1
_cell_length_a 7.8137
_cell_length_b 7.8137
_cell_length_c 5.6935
_cell_volume 301.039
_citation_journal_id_ASTM JECSER
_cod_data_source_file Herrmann_JECSER_2002_605.cif
_cod_data_source_block Al2.17N14.85Nd0.34O1.15Si9.83
_cod_original_cell_volume 301.0395
_cod_database_code 1531421

loop_
_symmetry_equiv_pos_as_xyz
x,y,z
-y,x-y,z
-x+y,-x,z
y,x,z+1/2
-x,-x+y,z+1/2
x-y,-y,z+1/2

loop_
_atom_site_label
_atom_site_type_symbol
_atom_site_fract_x
_atom_site_fract_y
_atom_site_fract_z
_atom_site_occupancy
_atom_site_U_iso_or_equiv
Si1 Si+4 0.511 0.428 0.66 0.819 0.0
N3 N-3 0.3333 0.6667 0.107 0.928 0.0
Si2 Si+4 0.17 0.917 0.4498 0.819 0.0
Al2 Al+3 0.17 0.917 0.4498 0.181 0.0
O3 O-2 0.3333 0.6667 0.107 0.072 0.0
N2 N-3 0.32 0.00634 0.707 0.928 0.0
O4 O-2 0 0 0.452 0.072 0.0
N1 N-3 0.612 0.956 0.443 0.928 0.0
Nd1 Nd+3 0.3333 0.6667 0.695 0.17 0.0
N4 N-3 0 0 0.452 0.928 0.0
O2 O-2 0.32 0.00634 0.707 0.072 0.0
O1 O-2 0.612 0.956 0.443 0.072 0.0
Al1 Al+3 0.511 0.428 0.66 0.181 0.0
